data_4026559
loop_
_publ_author_name
'Carlos Aydillo'
'Gonzalo Jim\'enez-Os\'es'
'Alberto Avenoza'
'Jes\'us H. Busto'
'Jes\'us M. Peregrina'
'Mar\'ia M. Zurbano'

_publ_section_title
;
 A Domino Michael/Dieckmann Process as an Entry to
 \a-(Hydroxymethyl)glutamic Acid
;
_journal_name_full 'Journal of Organic Chemistry'
_journal_page_first 6990
_journal_page_last 6996
_journal_paper_doi 10.1021/jo201067n
_journal_volume 76
_journal_year 2011
_chemical_absolute_configuration syn
_chemical_formula_moiety 'C14 H17 N O7'
_chemical_formula_sum 'C14 H17 N O7'
_chemical_formula_weight 311.29
_chemical_name_systematic
;
 ?
;
_space_group_IT_number 4
_symmetry_cell_setting monoclinic
_symmetry_space_group_name_Hall 'P 2yb'
_symmetry_space_group_name_H-M 'P 1 21 1'
_atom_sites_solution_hydrogens geom
_atom_sites_solution_primary direct
_atom_sites_solution_secondary difmap
_audit_creation_method SHELXL-97
_cell_angle_alpha 90.00
_cell_angle_beta 119.333(2)
_cell_angle_gamma 90.00
_cell_formula_units_Z 4
_cell_length_a 13.7926(5)
_cell_length_b 8.9256(3)
_cell_length_c 14.0637(4)
_cell_measurement_reflns_used 14759
_cell_measurement_temperature 293(2)
_cell_measurement_theta_max 27.485
_cell_measurement_theta_min 0.998
_cell_volume 1509.36(9)
_computing_structure_refinement 'SHELXL-97 (Sheldrick, 1997)'
_diffrn_ambient_temperature 293(2)
_diffrn_measured_fraction_theta_full 0.982
_diffrn_measured_fraction_theta_max 0.966
_diffrn_measurement_device_type 'Nonius Kappa CCD'
_diffrn_measurement_method CCD
_diffrn_radiation_monochromator graphite
_diffrn_radiation_source 'fine-focus sealed tube'
_diffrn_radiation_type MoK\a
_diffrn_radiation_wavelength 0.71073
_diffrn_reflns_av_R_equivalents 0.0392
_diffrn_reflns_av_sigmaI/netI 0.0531
_diffrn_reflns_limit_h_max 17
_diffrn_reflns_limit_h_min -17
_diffrn_reflns_limit_k_max 11
_diffrn_reflns_limit_k_min -11
_diffrn_reflns_limit_l_max 18
_diffrn_reflns_limit_l_min -18
_diffrn_reflns_number 6368
_diffrn_reflns_theta_full 25.00
_diffrn_reflns_theta_max 27.63
_diffrn_reflns_theta_min 4.03
_exptl_absorpt_coefficient_mu 0.111
_exptl_absorpt_correction_type none
_exptl_crystal_colour colourless
_exptl_crystal_density_diffrn 1.370
_exptl_crystal_description prism
_exptl_crystal_F_000 656
_exptl_crystal_size_max 0.5
_exptl_crystal_size_mid 0.27
_exptl_crystal_size_min 0.15
_refine_diff_density_max 0.137
_refine_diff_density_min -0.163
_refine_diff_density_rms 0.035
_refine_ls_abs_structure_details 'Flack H D (1983), Acta Cryst. A39, 876-881'
_refine_ls_abs_structure_Flack 10(10)
_refine_ls_extinction_method none
_refine_ls_goodness_of_fit_ref 1.043
_refine_ls_hydrogen_treatment constr
_refine_ls_matrix_type full
_refine_ls_number_parameters 399
_refine_ls_number_reflns 3616
_refine_ls_number_restraints 1
_refine_ls_restrained_S_all 1.042
_refine_ls_R_factor_all 0.0889
_refine_ls_R_factor_gt 0.0484
_refine_ls_shift/su_max 0.000
_refine_ls_shift/su_mean 0.000
_refine_ls_structure_factor_coef Fsqd
_refine_ls_weighting_details 'calc w=1/[\s^2^(Fo^2^)+(0.0522P)^2^+0.1405P] where P=(Fo^2^+2Fc^2^)/3'
_refine_ls_weighting_scheme calc
_refine_ls_wR_factor_gt 0.0994
_refine_ls_wR_factor_ref 0.1160
_reflns_number_gt 2388
_reflns_number_total 3616
_reflns_threshold_expression >2sigma(I)
_cod_data_source_file jo201067n_si_001.cif
_cod_data_source_block shelxl
_cod_original_cell_volume 1509.37(9)
_cod_original_sg_symbol_H-M 'P 21'
_cod_database_code 4026559

loop_
_symmetry_equiv_pos_as_xyz
'x, y, z'
'-x, y+1/2, -z'

loop_
_atom_site_label
_atom_site_type_symbol
_atom_site_fract_x
_atom_site_fract_y
_atom_site_fract_z
_atom_site_U_iso_or_equiv
_atom_site_adp_type
_atom_site_occupancy
_atom_site_symmetry_multiplicity
_atom_site_calc_flag
_atom_site_refinement_flags
O1 O -0.18108(19) -0.4899(3) -0.48116(17) 0.0514(6) Uani 1 1 d .
O2 O -0.70666(19) -0.4714(3) -0.66347(19) 0.0563(6) Uani 1 1 d .
O3 O -0.40558(19) -0.4832(3) -0.71332(19) 0.0631(7) Uani 1 1 d .
N4 N -0.2290(2) -0.2898(3) -0.59387(19) 0.0434(6) Uani 1 1 d .
C5 C -0.1632(3) -0.3395(4) -0.7159(3) 0.0508(9) Uani 1 1 d .
H5A H -0.0828 -0.3489 -0.6762 0.061 Uiso 1 1 calc R
H5B H -0.1912 -0.3843 -0.7875 0.061 Uiso 1 1 calc R
O6 O -0.3891(2) -0.2272(4) -0.8685(2) 0.0699(8) Uani 1 1 d .
O7 O -0.2098(3) -0.0346(3) -0.5811(2) 0.0704(8) Uani 1 1 d .
N8 N -0.7409(2) -0.2644(3) -0.7681(2) 0.0475(7) Uani 1 1 d .
C9 C -0.7311(3) -0.1235(4) -0.7950(3) 0.0495(8) Uani 1 1 d .
C10 C -0.3264(3) -0.4913(4) -0.7262(2) 0.0484(8) Uani 1 1 d .
O11 O -0.8329(2) -0.1855(4) -1.0441(2) 0.0744(8) Uani 1 1 d .
O12 O -0.3209(2) -0.5743(3) -0.8017(2) 0.0653(7) Uani 1 1 d .
C13 C -0.6970(3) -0.3767(4) -0.8124(3) 0.0487(8) Uani 1 1 d .
C14 C -0.2069(3) -0.3329(4) -0.4850(2) 0.0439(8) Uani 1 1 d .
C15 C -0.2128(3) -0.1526(4) -0.6241(2) 0.0478(8) Uani 1 1 d .
C16 C -0.0966(3) -0.2609(4) -0.3970(2) 0.0502(8) Uani 1 1 d .
C17 C -0.7351(3) -0.3168(4) -0.6663(3) 0.0501(8) Uani 1 1 d .
O18 O -0.0254(2) -0.2318(4) -0.4192(2) 0.0747(8) Uani 1 1 d .
O19 O -0.3146(2) -0.0046(4) -0.8598(2) 0.0752(8) Uani 1 1 d .
O20 O -0.5736(2) -0.1615(4) -0.5787(2) 0.0794(9) Uani 1 1 d .
C21 C -0.1980(3) -0.1753(4) -0.7257(2) 0.0483(8) Uani 1 1 d .
O22 O -0.7633(2) -0.0106(3) -0.7695(2) 0.0702(8) Uani 1 1 d .
C23 C -0.2151(2) -0.4143(4) -0.6535(2) 0.0436(8) Uani 1 1 d .
C24 C -0.3116(3) -0.1433(5) -0.8257(3) 0.0560(10) Uani 1 1 d .
O25 O -0.8857(3) -0.4411(5) -0.9200(2) 0.0949(11) Uani 1 1 d .
C26 C -0.8445(3) -0.3035(5) -0.6660(3) 0.0656(11) Uani 1 1 d .
H26A H -0.8634 -0.1996 -0.6678 0.098 Uiso 1 1 calc R
H26B H -0.8375 -0.3490 -0.6010 0.098 Uiso 1 1 calc R
H26C H -0.9019 -0.3534 -0.7289 0.098 Uiso 1 1 calc R
C27 C -0.6388(3) -0.4821(5) -0.7144(3) 0.0593(9) Uani 1 1 d .
H27A H -0.6371 -0.5839 -0.7376 0.071 Uiso 1 1 calc R
H27B H -0.5634 -0.4493 -0.6654 0.071 Uiso 1 1 calc R
C28 C -0.6253(3) -0.2847(5) -0.8469(3) 0.0596(10) Uani 1 1 d .
H28A H -0.6299 -0.3248 -0.9131 0.071 Uiso 1 1 calc R
H28B H -0.5481 -0.2844 -0.7898 0.071 Uiso 1 1 calc R
C29 C -0.1428(3) -0.5171(4) -0.5574(3) 0.0535(9) Uani 1 1 d .
H29A H -0.1533 -0.6213 -0.5799 0.064 Uiso 1 1 calc R
H29B H -0.0647 -0.4918 -0.5262 0.064 Uiso 1 1 calc R
C30 C -0.7645(3) -0.0996(5) -0.9842(3) 0.0529(9) Uani 1 1 d .
O31 O -0.7578(3) 0.0404(4) -1.0135(2) 0.0806(9) Uani 1 1 d .
C32 C -0.6750(3) -0.1261(4) -0.8661(3) 0.0510(8) Uani 1 1 d .
C33 C -0.3057(3) -0.3131(5) -0.4680(3) 0.0542(9) Uani 1 1 d .
H33A H -0.3228 -0.2084 -0.4707 0.081 Uiso 1 1 calc R
H33B H -0.2887 -0.3530 -0.3981 0.081 Uiso 1 1 calc R
H33C H -0.3685 -0.3652 -0.5243 0.081 Uiso 1 1 calc R
C34 C -0.1267(3) -0.0552(5) -0.7374(3) 0.0629(11) Uani 1 1 d .
H34A H -0.0681 -0.0228 -0.6666 0.076 Uiso 1 1 calc R
H34B H -0.0936 -0.0915 -0.7800 0.076 Uiso 1 1 calc R
C35 C -0.0821(3) -0.2422(5) -0.2854(3) 0.0676(11) Uani 1 1 d .
H35A H -0.0080 -0.2080 -0.2367 0.101 Uiso 1 1 calc R
H35B H -0.0943 -0.3366 -0.2602 0.101 Uiso 1 1 calc R
H35C H -0.1348 -0.1701 -0.2875 0.101 Uiso 1 1 calc R
O36 O -0.7656(3) -0.5444(4) -0.9634(3) 0.0989(11) Uani 1 1 d .
C37 C -0.7869(3) -0.4633(5) -0.9080(3) 0.0634(10) Uani 1 1 d .
C38 C -0.6353(3) -0.2440(5) -0.5668(3) 0.0596(9) Uani 1 1 d .
C39 C -0.4226(4) -0.6491(6) -0.8770(4) 0.0909(15) Uani 1 1 d .
H39A H -0.4106 -0.7064 -0.9280 0.136 Uiso 1 1 calc R
H39B H -0.4797 -0.5759 -0.9156 0.136 Uiso 1 1 calc R
H39C H -0.4453 -0.7147 -0.8374 0.136 Uiso 1 1 calc R
C40 C -0.6156(4) -0.2908(6) -0.4564(3) 0.0865(14) Uani 1 1 d .
H40A H -0.5595 -0.3674 -0.4278 0.130 Uiso 1 1 calc R
H40B H -0.6834 -0.3290 -0.4624 0.130 Uiso 1 1 calc R
H40C H -0.5911 -0.2059 -0.4083 0.130 Uiso 1 1 calc R
C41 C -0.5969(3) 0.0055(5) -0.8445(3) 0.0711(11) Uani 1 1 d .
H41A H -0.5683 0.0429 -0.7708 0.085 Uiso 1 1 calc R
H41B H -0.5349 -0.0232 -0.8548 0.085 Uiso 1 1 calc R
C42 C -0.2071(4) 0.0699(6) -0.7955(4) 0.0806(13) Uani 1 1 d .
H42A H -0.2096 0.1393 -0.7437 0.097 Uiso 1 1 calc R
H42B H -0.1862 0.1242 -0.8424 0.097 Uiso 1 1 calc R
C43 C -0.6666(4) 0.1196(6) -0.9254(4) 0.0985(17) Uani 1 1 d .
H43A H -0.6944 0.1912 -0.8926 0.118 Uiso 1 1 calc R
H43B H -0.6236 0.1732 -0.9522 0.118 Uiso 1 1 calc R
C44 C -0.9770(5) -0.5198(12) -1.0115(5) 0.164(4) Uani 1 1 d .
H44A H -1.0458 -0.4972 -1.0129 0.247 Uiso 1 1 calc R
H44B H -0.9639 -0.6259 -1.0028 0.247 Uiso 1 1 calc R
H44C H -0.9812 -0.4880 -1.0786 0.247 Uiso 1 1 calc R

loop_
_atom_site_aniso_label
_atom_site_aniso_U_11
_atom_site_aniso_U_22
_atom_site_aniso_U_33
_atom_site_aniso_U_23
_atom_site_aniso_U_13
_atom_site_aniso_U_12
O1 0.0594(13) 0.0436(14) 0.0482(12) 0.0049(11) 0.0240(10) 0.0057(12)
O2 0.0619(15) 0.0491(15) 0.0667(14) 0.0038(13) 0.0383(12) 0.0007(12)
O3 0.0432(13) 0.0788(19) 0.0659(14) -0.0047(15) 0.0256(11) -0.0009(14)
N4 0.0489(15) 0.0430(17) 0.0367(13) 0.0011(12) 0.0198(11) 0.0056(13)
C5 0.0429(18) 0.067(2) 0.0426(17) -0.0090(17) 0.0208(14) -0.0012(17)
O6 0.0474(14) 0.087(2) 0.0603(15) 0.0038(15) 0.0144(12) -0.0010(16)
O7 0.115(2) 0.0469(17) 0.0639(15) -0.0012(14) 0.0547(16) 0.0032(16)
N8 0.0505(15) 0.0467(18) 0.0478(14) 0.0017(14) 0.0260(12) 0.0084(14)
C9 0.054(2) 0.046(2) 0.0412(16) -0.0018(16) 0.0175(15) 0.0097(17)
C10 0.0452(19) 0.049(2) 0.0435(16) 0.0016(16) 0.0155(14) 0.0052(17)
O11 0.0636(16) 0.085(2) 0.0583(15) -0.0189(15) 0.0172(13) -0.0039(16)
O12 0.0581(16) 0.0679(18) 0.0619(15) -0.0245(13) 0.0233(13) -0.0055(14)
C13 0.0491(19) 0.046(2) 0.060(2) -0.0017(16) 0.0333(16) 0.0048(17)
C14 0.0469(18) 0.046(2) 0.0378(16) 0.0029(14) 0.0197(13) 0.0019(15)
C15 0.056(2) 0.049(2) 0.0359(15) -0.0005(16) 0.0206(14) 0.0036(17)
C16 0.0491(19) 0.050(2) 0.0450(17) 0.0033(17) 0.0183(15) 0.0001(17)
C17 0.0509(18) 0.047(2) 0.0532(19) 0.0014(17) 0.0263(15) -0.0004(17)
O18 0.0569(15) 0.102(2) 0.0614(15) 0.0002(15) 0.0262(13) -0.0198(16)
O19 0.0720(18) 0.078(2) 0.0618(15) 0.0232(16) 0.0223(13) 0.0041(16)
O20 0.0641(17) 0.085(2) 0.0717(16) 0.0087(17) 0.0201(13) -0.0171(17)
C21 0.0482(18) 0.057(2) 0.0373(15) 0.0011(15) 0.0193(14) -0.0017(17)
O22 0.100(2) 0.0540(17) 0.0572(14) 0.0007(14) 0.0385(14) 0.0212(16)
C23 0.0377(17) 0.048(2) 0.0424(17) -0.0033(14) 0.0173(13) 0.0078(14)
C24 0.055(2) 0.071(3) 0.0421(17) 0.008(2) 0.0242(16) 0.005(2)
O25 0.0727(19) 0.144(3) 0.0742(18) -0.029(2) 0.0407(15) -0.044(2)
C26 0.057(2) 0.080(3) 0.069(2) -0.008(2) 0.0385(19) -0.002(2)
C27 0.064(2) 0.050(2) 0.072(2) 0.006(2) 0.0394(18) 0.0073(19)
C28 0.053(2) 0.057(2) 0.076(2) 0.010(2) 0.0378(18) 0.0085(19)
C29 0.054(2) 0.052(2) 0.0486(17) 0.0045(17) 0.0201(15) 0.0129(18)
C30 0.050(2) 0.065(3) 0.0451(18) -0.0031(18) 0.0246(17) 0.0068(19)
O31 0.090(2) 0.076(2) 0.0580(16) 0.0218(16) 0.0226(15) -0.0044(17)
C32 0.0468(19) 0.051(2) 0.0507(17) 0.0027(17) 0.0204(15) 0.0010(16)
C33 0.057(2) 0.061(2) 0.0488(18) 0.0039(17) 0.0294(16) 0.0024(18)
C34 0.062(2) 0.076(3) 0.0509(19) 0.0029(19) 0.0273(17) -0.016(2)
C35 0.064(2) 0.085(3) 0.0420(18) -0.005(2) 0.0169(16) -0.004(2)
O36 0.131(3) 0.076(2) 0.088(2) -0.0252(19) 0.052(2) 0.009(2)
C37 0.077(3) 0.057(3) 0.061(2) 0.003(2) 0.037(2) -0.003(2)
C38 0.058(2) 0.056(2) 0.059(2) 0.0067(19) 0.0237(17) 0.001(2)
C39 0.076(3) 0.087(4) 0.084(3) -0.035(3) 0.020(2) -0.022(3)
C40 0.103(3) 0.095(4) 0.046(2) -0.004(2) 0.025(2) -0.018(3)
C41 0.067(2) 0.068(3) 0.067(2) 0.001(2) 0.0242(19) -0.015(2)
C42 0.092(3) 0.073(3) 0.070(2) 0.018(2) 0.035(2) -0.016(3)
C43 0.111(4) 0.069(3) 0.085(3) 0.013(3) 0.025(3) -0.022(3)
C44 0.108(5) 0.279(11) 0.099(4) -0.065(6) 0.045(3) -0.115(6)

loop_
_atom_type_symbol
_atom_type_description
_atom_type_scat_dispersion_real
_atom_type_scat_dispersion_imag
_atom_type_scat_source
C C 0.0033 0.0000 'International Tables Vol C Tables 4.2.6.8 and 6.1.1.4'
H H 0.0000 0.0000 'International Tables Vol C Tables 4.2.6.8 and 6.1.1.4'
N N 0.0061 0.0000 'International Tables Vol C Tables 4.2.6.8 and 6.1.1.4'
O O 0.0106 0.0000 'International Tables Vol C Tables 4.2.6.8 and 6.1.1.4'

loop_
_geom_angle_atom_site_label_1
_geom_angle_atom_site_label_2
_geom_angle_atom_site_label_3
_geom_angle
C29 O1 C14 108.2(3)
C17 O2 C27 106.7(3)
C15 N4 C14 126.1(3)
C15 N4 C23 114.9(3)
C14 N4 C23 112.5(3)
C21 C5 C23 104.8(3)
C21 C5 H5A 110.8
C23 C5 H5A 110.8
C21 C5 H5B 110.8
C23 C5 H5B 110.8
H5A C5 H5B 108.9
C9 N8 C13 113.8(3)
C9 N8 C17 127.5(3)
C13 N8 C17 111.2(3)
O22 C9 N8 126.1(3)
O22 C9 C32 125.1(3)
N8 C9 C32 108.8(3)
O3 C10 O12 124.8(3)
O3 C10 C23 124.4(3)
O12 C10 C23 110.7(3)
C10 O12 C39 115.4(3)
N8 C13 C37 113.4(3)
N8 C13 C27 100.4(3)
C37 C13 C27 108.9(3)
N8 C13 C28 103.6(3)
C37 C13 C28 111.5(3)
C27 C13 C28 118.6(3)
O1 C14 N4 102.5(2)
O1 C14 C33 109.6(3)
N4 C14 C33 113.3(3)
O1 C14 C16 104.2(3)
N4 C14 C16 110.2(3)
C33 C14 C16 115.7(3)
O7 C15 N4 127.2(3)
O7 C15 C21 126.1(3)
N4 C15 C21 106.7(3)
O18 C16 C35 123.2(3)
O18 C16 C14 119.4(3)
C35 C16 C14 117.3(3)
O2 C17 N8 102.5(3)
O2 C17 C26 109.6(3)
N8 C17 C26 113.5(3)
O2 C17 C38 105.7(3)
N8 C17 C38 110.3(3)
C26 C17 C38 114.3(3)
C24 O19 C42 111.0(3)
C34 C21 C5 119.7(3)
C34 C21 C24 101.2(3)
C5 C21 C24 113.3(3)
C34 C21 C15 113.1(3)
C5 C21 C15 102.7(3)
C24 C21 C15 106.5(3)
N4 C23 C10 110.8(3)
N4 C23 C5 103.1(3)
C10 C23 C5 114.3(3)
N4 C23 C29 99.3(2)
C10 C23 C29 109.1(3)
C5 C23 C29 118.9(3)
O6 C24 O19 122.8(3)
O6 C24 C21 127.1(4)
O19 C24 C21 110.1(4)
C37 O25 C44 115.8(4)
C17 C26 H26A 109.5
C17 C26 H26B 109.5
H26A C26 H26B 109.5
C17 C26 H26C 109.5
H26A C26 H26C 109.5
H26B C26 H26C 109.5
O2 C27 C13 103.1(3)
O2 C27 H27A 111.1
C13 C27 H27A 111.1
O2 C27 H27B 111.1
C13 C27 H27B 111.1
H27A C27 H27B 109.1
C13 C28 C32 104.3(3)
C13 C28 H28A 110.9
C32 C28 H28A 110.9
C13 C28 H28B 110.9
C32 C28 H28B 110.9
H28A C28 H28B 108.9
O1 C29 C23 103.9(3)
O1 C29 H29A 111.0
C23 C29 H29A 111.0
O1 C29 H29B 111.0
C23 C29 H29B 111.0
H29A C29 H29B 109.0
O11 C30 O31 122.5(3)
O11 C30 C32 127.6(4)
O31 C30 C32 109.9(3)
C30 O31 C43 110.9(3)
C41 C32 C30 102.3(3)
C41 C32 C9 113.1(3)
C30 C32 C9 108.1(3)
C41 C32 C28 117.7(3)
C30 C32 C28 112.7(3)
C9 C32 C28 102.9(3)
C14 C33 H33A 109.5
C14 C33 H33B 109.5
H33A C33 H33B 109.5
C14 C33 H33C 109.5
H33A C33 H33C 109.5
H33B C33 H33C 109.5
C42 C34 C21 103.8(3)
C42 C34 H34A 111.0
C21 C34 H34A 111.0
C42 C34 H34B 111.0
C21 C34 H34B 111.0
H34A C34 H34B 109.0
C16 C35 H35A 109.5
C16 C35 H35B 109.5
H35A C35 H35B 109.5
C16 C35 H35C 109.5
H35A C35 H35C 109.5
H35B C35 H35C 109.5
O36 C37 O25 125.4(4)
O36 C37 C13 121.9(4)
O25 C37 C13 112.7(4)
O20 C38 C40 122.3(4)
O20 C38 C17 120.8(3)
C40 C38 C17 116.7(4)
O12 C39 H39A 109.5
O12 C39 H39B 109.5
H39A C39 H39B 109.5
O12 C39 H39C 109.5
H39A C39 H39C 109.5
H39B C39 H39C 109.5
C38 C40 H40A 109.5
C38 C40 H40B 109.5
H40A C40 H40B 109.5
C38 C40 H40C 109.5
H40A C40 H40C 109.5
H40B C40 H40C 109.5
C43 C41 C32 104.4(3)
C43 C41 H41A 110.9
C32 C41 H41A 110.9
C43 C41 H41B 110.9
C32 C41 H41B 110.9
H41A C41 H41B 108.9
O19 C42 C34 104.7(4)
O19 C42 H42A 110.8
C34 C42 H42A 110.8
O19 C42 H42B 110.8
C34 C42 H42B 110.8
H42A C42 H42B 108.9
O31 C43 C41 106.7(4)
O31 C43 H43A 110.4
C41 C43 H43A 110.4
O31 C43 H43B 110.4
C41 C43 H43B 110.4
H43A C43 H43B 108.6
O25 C44 H44A 109.5
O25 C44 H44B 109.5
H44A C44 H44B 109.5
O25 C44 H44C 109.5
H44A C44 H44C 109.5
H44B C44 H44C 109.5

loop_
_geom_bond_atom_site_label_1
_geom_bond_atom_site_label_2
_geom_bond_distance
O1 C29 1.429(4)
O1 C14 1.440(4)
O2 C17 1.430(5)
O2 C27 1.433(4)
O3 C10 1.194(4)
N4 C15 1.351(5)
N4 C14 1.459(4)
N4 C23 1.461(4)
C5 C21 1.527(5)
C5 C23 1.531(5)
C5 H5A 0.9700
C5 H5B 0.9700
O6 C24 1.198(5)
O7 C15 1.205(4)
N8 C9 1.339(5)
N8 C13 1.459(4)
N8 C17 1.471(4)
C9 O22 1.224(4)
C9 C32 1.535(5)
C10 O12 1.327(4)
C10 C23 1.529(5)
O11 C30 1.186(4)
O12 C39 1.442(5)
C13 C37 1.519(5)
C13 C27 1.532(5)
C13 C28 1.535(5)
C14 C33 1.504(5)
C14 C16 1.554(5)
C15 C21 1.551(4)
C16 O18 1.196(4)
C16 C35 1.492(5)
C17 C26 1.515(5)
C17 C38 1.545(5)
O19 C24 1.322(5)
O19 C42 1.465(5)
O20 C38 1.197(5)
C21 C34 1.518(5)
C21 C24 1.535(5)
C23 C29 1.531(5)
O25 C37 1.303(5)
O25 C44 1.466(6)
C26 H26A 0.9600
C26 H26B 0.9600
C26 H26C 0.9600
C27 H27A 0.9700
C27 H27B 0.9700
C28 C32 1.539(6)
C28 H28A 0.9700
C28 H28B 0.9700
C29 H29A 0.9700
C29 H29B 0.9700
C30 O31 1.333(5)
C30 C32 1.527(5)
O31 C43 1.446(5)
C32 C41 1.521(6)
C33 H33A 0.9600
C33 H33B 0.9600
C33 H33C 0.9600
C34 C42 1.502(6)
C34 H34A 0.9700
C34 H34B 0.9700
C35 H35A 0.9600
C35 H35B 0.9600
C35 H35C 0.9600
O36 C37 1.200(5)
C38 C40 1.499(6)
C39 H39A 0.9600
C39 H39B 0.9600
C39 H39C 0.9600
C40 H40A 0.9600
C40 H40B 0.9600
C40 H40C 0.9600
C41 C43 1.477(6)
C41 H41A 0.9700
C41 H41B 0.9700
C42 H42A 0.9700
C42 H42B 0.9700
C43 H43A 0.9700
C43 H43B 0.9700
C44 H44A 0.9600
C44 H44B 0.9600
C44 H44C 0.9600
